data_7126017
loop_
_publ_author_name
'Borilovic, Ivana'
'Alonso, Pablo J.'
'Roubeau, Olivier'
'Arom\'i, Guillem'

_publ_section_title
;
 A bis-vanadyl coordination complex as a 2-qubit quantum gate.
;
_journal_issue 21
_journal_name_full 'Chemical communications (Cambridge, England)'
_journal_page_first 3139
_journal_page_last 3142
_journal_paper_doi 10.1039/c9cc09817h
_journal_volume 56
_journal_year 2020
_chemical_formula_moiety 'C36 H22 N8 O6 Ti2, 2(C16 H36 N)'
_chemical_formula_sum 'C68 H94 N10 O6 Ti2'
_chemical_formula_weight 1243.33
_space_group_crystal_system monoclinic
_space_group_IT_number 14
_space_group_name_Hall '-P 2yn'
_space_group_name_H-M_alt 'P 1 21/n 1'
_atom_sites_solution_hydrogens mixed
_audit_creation_method SHELXL-2017/1
_audit_update_record
;
2019-10-30 deposited with the CCDC.	2020-02-05 downloaded from the CCDC.
;
_cell_angle_alpha 90
_cell_angle_beta 96.710(4)
_cell_angle_gamma 90
_cell_formula_units_Z 2
_cell_length_a 12.3192(8)
_cell_length_b 17.5994(11)
_cell_length_c 14.9947(8)
_cell_measurement_reflns_used 3286
_cell_measurement_temperature 100(2)
_cell_measurement_theta_max 23.94
_cell_measurement_theta_min 2.31
_cell_volume 3228.7(3)
_computing_cell_refinement 'SAINT (Bruker)'
_computing_data_collection 'Bruker APEX 2'
_computing_data_reduction 'SAINT (Bruker)'
_computing_structure_refinement 'SHELXL-2017/1 (Sheldrick, 2015)'
_computing_structure_solution 'SHELXT (Sheldrick, 2015)'
_diffrn_ambient_temperature 100(2)
_diffrn_measured_fraction_theta_full 0.990
_diffrn_measured_fraction_theta_max 0.990
_diffrn_measurement_device_type 'Bruker APEX II QUAZAR'
_diffrn_measurement_method '\f and \w rotation with narrow frames'
_diffrn_radiation_source 'multilayer monochromator ImuS'
_diffrn_radiation_type MoK\a
_diffrn_radiation_wavelength 0.71073
_diffrn_reflns_av_R_equivalents 0.0674
_diffrn_reflns_av_unetI/netI 0.0791
_diffrn_reflns_Laue_measured_fraction_full 0.990
_diffrn_reflns_Laue_measured_fraction_max 0.990
_diffrn_reflns_limit_h_max 14
_diffrn_reflns_limit_h_min -14
_diffrn_reflns_limit_k_max 17
_diffrn_reflns_limit_k_min -21
_diffrn_reflns_limit_l_max 17
_diffrn_reflns_limit_l_min -18
_diffrn_reflns_number 22291
_diffrn_reflns_point_group_measured_fraction_full 0.990
_diffrn_reflns_point_group_measured_fraction_max 0.990
_diffrn_reflns_theta_full 25.563
_diffrn_reflns_theta_max 25.563
_diffrn_reflns_theta_min 2.552
_exptl_absorpt_coefficient_mu 0.307
_exptl_absorpt_correction_T_max 0.745
_exptl_absorpt_correction_T_min 0.662
_exptl_absorpt_correction_type multi-scan
_exptl_absorpt_process_details 'SADABS-2008/1, Bruker AXS'
_exptl_crystal_colour 'light yellow'
_exptl_crystal_density_diffrn 1.279
_exptl_crystal_description plate
_exptl_crystal_F_000 1328
_exptl_crystal_size_max 0.270
_exptl_crystal_size_mid 0.070
_exptl_crystal_size_min 0.060
_refine_diff_density_max 0.926
_refine_diff_density_min -0.593
_refine_diff_density_rms 0.072
_refine_ls_extinction_method none
_refine_ls_goodness_of_fit_ref 1.042
_refine_ls_hydrogen_treatment mixed
_refine_ls_matrix_type full
_refine_ls_number_parameters 395
_refine_ls_number_reflns 5976
_refine_ls_number_restraints 0
_refine_ls_restrained_S_all 1.042
_refine_ls_R_factor_all 0.1040
_refine_ls_R_factor_gt 0.0659
_refine_ls_shift/su_max 0.000
_refine_ls_shift/su_mean 0.000
_refine_ls_structure_factor_coef Fsqd
_refine_ls_weighting_details 'w=1/[\s^2^(Fo^2^)+(0.0527P)^2^+4.6388P] where P=(Fo^2^+2Fc^2^)/3'
_refine_ls_weighting_scheme calc
_refine_ls_wR_factor_gt 0.1396
_refine_ls_wR_factor_ref 0.1571
_reflns_Friedel_coverage 0.000
_reflns_number_gt 4074
_reflns_number_total 5976
_reflns_threshold_expression 'I > 2\s(I)'
_cod_data_source_file c9cc09817h2.cif
_cod_data_source_block ibcc1050
_cod_depositor_comments 'Adding full bibliography for 7126016--7126020.cif.'
_cod_original_sg_symbol_H-M 'P 21/n'
_cod_database_code 7126017
_shelx_shelxl_version_number 2017/1
_shelx_space_group_comment
;
The symmetry employed for this shelxl refinement is uniquely defined
by the following loop, which should always be used as a source of
symmetry information in preference to the above space-group names.
They are only intended as comments.
;
_shelx_estimated_absorpt_t_min 0.922
_shelx_estimated_absorpt_t_max 0.982

loop_
_space_group_symop_operation_xyz
'x, y, z'
'-x+1/2, y+1/2, -z+1/2'
'-x, -y, -z'
'x-1/2, -y-1/2, z-1/2'

loop_
_atom_site_label
_atom_site_type_symbol
_atom_site_fract_x
_atom_site_fract_y
_atom_site_fract_z
_atom_site_U_iso_or_equiv
_atom_site_adp_type
_atom_site_occupancy
_atom_site_site_symmetry_order
_atom_site_calc_flag
_atom_site_refinement_flags_posn
_atom_site_refinement_flags_adp
_atom_site_refinement_flags_occupancy
_atom_site_disorder_assembly
_atom_site_disorder_group
Ti1 Ti 0.09632(5) 0.00325(4) 0.23564(4) 0.02086(19) Uani 1 1 d . . . . .
O1 O 0.0650(2) -0.08575(14) 0.21134(17) 0.0371(7) Uani 1 1 d . . . . .
O2 O 0.02867(18) 0.06379(14) 0.14020(15) 0.0236(6) Uani 1 1 d . . . . .
O3 O 0.24282(18) 0.02153(14) 0.21036(15) 0.0249(6) Uani 1 1 d . . . . .
N1 N -0.0478(2) 0.04093(16) 0.29478(18) 0.0214(7) Uani 1 1 d . . . . .
N2 N -0.0641(2) 0.03215(17) 0.38228(19) 0.0208(7) Uani 1 1 d . . . . .
H2 H -0.011(3) 0.012(2) 0.418(2) 0.031 Uiso 1 1 d . U . . .
N3 N 0.1270(2) -0.01925(16) 0.44623(18) 0.0209(7) Uani 1 1 d . . . . .
N4 N 0.1803(2) -0.01000(16) 0.37133(18) 0.0202(6) Uani 1 1 d . . . . .
C1 C -0.0739(3) 0.07523(19) 0.1026(2) 0.0206(8) Uani 1 1 d . . . . .
C2 C -0.0949(3) 0.0843(2) 0.0096(2) 0.0241(8) Uani 1 1 d . . . . .
H2A H -0.036557 0.080589 -0.026430 0.029 Uiso 1 1 calc R U . . .
C3 C -0.1994(3) 0.0987(2) -0.0304(2) 0.0272(9) Uani 1 1 d . . . . .
H3A H -0.212458 0.104838 -0.093727 0.033 Uiso 1 1 calc R U . . .
C4 C -0.2860(3) 0.1042(2) 0.0212(2) 0.0276(9) Uani 1 1 d . . . . .
H4A H -0.357717 0.114848 -0.006531 0.033 Uiso 1 1 calc R U . . .
C5 C -0.2668(3) 0.0941(2) 0.1130(2) 0.0252(8) Uani 1 1 d . . . . .
H5A H -0.326036 0.097454 0.148023 0.030 Uiso 1 1 calc R U . . .
C6 C -0.1613(3) 0.07896(19) 0.1556(2) 0.0209(8) Uani 1 1 d . . . . .
C7 C -0.1448(3) 0.06582(19) 0.2518(2) 0.0197(8) Uani 1 1 d . . . . .
C8 C -0.2207(3) 0.0724(2) 0.3147(2) 0.0230(8) Uani 1 1 d . . . . .
H8A H -0.294354 0.089144 0.303335 0.028 Uiso 1 1 calc R U . . .
C9 C -0.1667(3) 0.04970(19) 0.3963(2) 0.0206(8) Uani 1 1 d . . . . .
C10 C 0.2016(3) -0.0395(2) 0.5148(2) 0.0201(8) Uani 1 1 d . . . . .
C11 C 0.3042(3) -0.0450(2) 0.4856(2) 0.0223(8) Uani 1 1 d . . . . .
H11A H 0.370798 -0.058646 0.520226 0.027 Uiso 1 1 calc R U . . .
C12 C 0.2888(3) -0.02610(19) 0.3947(2) 0.0204(8) Uani 1 1 d . . . . .
C13 C 0.3699(3) -0.02527(19) 0.3311(2) 0.0203(8) Uani 1 1 d . . . . .
C14 C 0.4785(3) -0.0460(2) 0.3595(2) 0.0243(8) Uani 1 1 d . . . . .
H14A H 0.498740 -0.058473 0.420788 0.029 Uiso 1 1 calc R U . . .
C15 C 0.5566(3) -0.0488(2) 0.3007(2) 0.0272(9) Uani 1 1 d . . . . .
H15A H 0.629760 -0.062311 0.321855 0.033 Uiso 1 1 calc R U . . .
C16 C 0.5282(3) -0.0317(2) 0.2112(3) 0.0263(9) Uani 1 1 d . . . . .
H16A H 0.581353 -0.035025 0.170264 0.032 Uiso 1 1 calc R U . . .
C17 C 0.4218(3) -0.0098(2) 0.1807(2) 0.0241(8) Uani 1 1 d . . . . .
H17A H 0.402686 0.001572 0.118925 0.029 Uiso 1 1 calc R U . . .
C18 C 0.3429(3) -0.00443(19) 0.2402(2) 0.0210(8) Uani 1 1 d . . . . .
N5 N 0.3563(2) 0.23237(17) 0.1628(2) 0.0263(7) Uani 1 1 d . . . . .
C19 C 0.3279(3) 0.1726(2) 0.0912(3) 0.0309(9) Uani 1 1 d . . . . .
H19A H 0.394302 0.142105 0.085887 0.037 Uiso 1 1 calc R U . . .
H19B H 0.272890 0.138065 0.112519 0.037 Uiso 1 1 calc R U . . .
C20 C 0.2841(3) 0.2001(2) -0.0013(3) 0.0353(10) Uani 1 1 d . . . . .
H20A H 0.341459 0.228914 -0.027766 0.042 Uiso 1 1 calc R U . . .
H20B H 0.221100 0.234298 0.002654 0.042 Uiso 1 1 calc R U . . .
C21 C 0.2485(4) 0.1320(3) -0.0608(3) 0.0487(12) Uani 1 1 d . . . . .
H21A H 0.310251 0.095862 -0.059211 0.058 Uiso 1 1 calc R U . . .
H21B H 0.187819 0.105717 -0.035591 0.058 Uiso 1 1 calc R U . . .
C22 C 0.2114(4) 0.1528(3) -0.1578(3) 0.0532(13) Uani 1 1 d . . . . .
H22A H 0.149951 0.188426 -0.160083 0.080 Uiso 1 1 calc R U . . .
H22B H 0.188260 0.106815 -0.191595 0.080 Uiso 1 1 calc R U . . .
H22C H 0.271987 0.176674 -0.184219 0.080 Uiso 1 1 calc R U . . .
C23 C 0.4311(3) 0.2935(2) 0.1317(3) 0.0287(9) Uani 1 1 d . . . . .
H23A H 0.389643 0.321710 0.081779 0.034 Uiso 1 1 calc R U . . .
H23B H 0.448495 0.329757 0.181795 0.034 Uiso 1 1 calc R U . . .
C24 C 0.5376(3) 0.2676(2) 0.1008(3) 0.0355(10) Uani 1 1 d . . . . .
H24A H 0.522981 0.231008 0.050700 0.043 Uiso 1 1 calc R U . . .
H24B H 0.583237 0.242058 0.150675 0.043 Uiso 1 1 calc R U . . .
C25 C 0.5980(3) 0.3370(2) 0.0696(3) 0.0395(11) Uani 1 1 d . . . . .
H25A H 0.551764 0.361361 0.019152 0.047 Uiso 1 1 calc R U . . .
H25B H 0.608391 0.374199 0.119458 0.047 Uiso 1 1 calc R U . . .
C26 C 0.7085(4) 0.3188(3) 0.0397(4) 0.0525(13) Uani 1 1 d . . . . .
H26A H 0.755845 0.296173 0.089838 0.079 Uiso 1 1 calc R U . . .
H26B H 0.742091 0.365578 0.020484 0.079 Uiso 1 1 calc R U . . .
H26C H 0.699048 0.282807 -0.010466 0.079 Uiso 1 1 calc R U . . .
C27 C 0.2558(3) 0.2743(2) 0.1864(3) 0.0282(9) Uani 1 1 d . . . . .
H27A H 0.222047 0.301075 0.132068 0.034 Uiso 1 1 calc R U . . .
H27B H 0.279675 0.313433 0.231982 0.034 Uiso 1 1 calc R U . . .
C28 C 0.1686(3) 0.2252(2) 0.2224(3) 0.0340(10) Uani 1 1 d . . . . .
H28A H 0.203273 0.185897 0.263506 0.041 Uiso 1 1 calc R U . . .
H28B H 0.123550 0.199541 0.172210 0.041 Uiso 1 1 calc R U . . .
C29 C 0.0971(3) 0.2778(2) 0.2727(3) 0.0401(11) Uani 1 1 d . . . . .
H29A H 0.142645 0.300707 0.324544 0.048 Uiso 1 1 calc R U . . .
H29B H 0.068854 0.319531 0.232198 0.048 Uiso 1 1 calc R U . . .
C30 C 0.0018(4) 0.2369(3) 0.3060(4) 0.0570(14) Uani 1 1 d . . . . .
H30A H -0.045185 0.215663 0.254812 0.085 Uiso 1 1 calc R U . . .
H30B H -0.040362 0.272755 0.338250 0.085 Uiso 1 1 calc R U . . .
H30C H 0.029162 0.195745 0.346590 0.085 Uiso 1 1 calc R U . . .
C31 C 0.4110(3) 0.1899(2) 0.2441(3) 0.0328(10) Uani 1 1 d . . . . .
H31A H 0.367693 0.143581 0.252477 0.039 Uiso 1 1 calc R U . . .
H31B H 0.484118 0.173206 0.230744 0.039 Uiso 1 1 calc R U . . .
C32 C 0.4249(3) 0.2331(2) 0.3317(3) 0.0320(9) Uani 1 1 d . . . . .
H32A H 0.352223 0.244566 0.350442 0.038 Uiso 1 1 calc R U . . .
H32B H 0.462619 0.281789 0.323541 0.038 Uiso 1 1 calc R U . . .
C33 C 0.4913(3) 0.1864(2) 0.4044(3) 0.0390(11) Uani 1 1 d . . . . .
H33A H 0.457525 0.135593 0.407482 0.047 Uiso 1 1 calc R U . . .
H33B H 0.566116 0.179373 0.387959 0.047 Uiso 1 1 calc R U . . .
C34 C 0.4979(3) 0.2237(3) 0.4963(3) 0.0416(11) Uani 1 1 d . . . . .
H34A H 0.529319 0.274719 0.493287 0.062 Uiso 1 1 calc R U . . .
H34B H 0.544331 0.193037 0.539996 0.062 Uiso 1 1 calc R U . . .
H34C H 0.424461 0.227537 0.514902 0.062 Uiso 1 1 calc R U . . .

loop_
_atom_site_aniso_label
_atom_site_aniso_U_11
_atom_site_aniso_U_22
_atom_site_aniso_U_33
_atom_site_aniso_U_23
_atom_site_aniso_U_13
_atom_site_aniso_U_12
Ti1 0.0220(3) 0.0207(4) 0.0201(3) 0.0027(3) 0.0032(2) 0.0029(3)
O1 0.0612(19) 0.0174(15) 0.0290(15) 0.0005(12) -0.0100(13) -0.0046(13)
O2 0.0240(13) 0.0273(15) 0.0198(13) 0.0036(11) 0.0030(10) 0.0008(10)
O3 0.0225(13) 0.0298(16) 0.0226(13) 0.0027(11) 0.0036(10) 0.0017(11)
N1 0.0239(15) 0.0237(18) 0.0167(15) 0.0004(13) 0.0030(12) 0.0043(13)
N2 0.0218(16) 0.0230(18) 0.0172(16) 0.0001(13) 0.0006(12) 0.0035(13)
N3 0.0213(15) 0.0230(17) 0.0184(15) -0.0020(13) 0.0022(12) 0.0014(12)
N4 0.0202(14) 0.0209(17) 0.0198(15) -0.0037(13) 0.0038(12) -0.0007(12)
C1 0.0253(19) 0.0119(19) 0.0245(19) 0.0004(15) 0.0018(15) 0.0001(14)
C2 0.029(2) 0.022(2) 0.023(2) 0.0002(16) 0.0066(16) 0.0030(15)
C3 0.037(2) 0.024(2) 0.0210(19) 0.0028(16) 0.0034(16) 0.0060(17)
C4 0.028(2) 0.028(2) 0.025(2) 0.0001(17) -0.0025(16) 0.0081(16)
C5 0.029(2) 0.023(2) 0.024(2) 0.0017(16) 0.0059(16) 0.0057(16)
C6 0.0287(19) 0.0123(19) 0.0207(18) -0.0009(15) -0.0015(15) 0.0018(14)
C7 0.0212(18) 0.0149(19) 0.0226(19) -0.0009(15) 0.0005(14) 0.0006(14)
C8 0.0193(18) 0.027(2) 0.0223(19) 0.0006(16) 0.0021(15) 0.0020(15)
C9 0.0230(18) 0.017(2) 0.0211(19) -0.0029(15) 0.0023(15) -0.0024(15)
C10 0.0215(18) 0.020(2) 0.0185(18) -0.0020(15) 0.0020(14) 0.0014(14)
C11 0.0210(18) 0.023(2) 0.0221(19) -0.0007(16) 0.0001(15) 0.0016(15)
C12 0.0192(18) 0.017(2) 0.0249(19) -0.0036(15) 0.0013(14) 0.0008(14)
C13 0.0217(18) 0.016(2) 0.0232(19) -0.0054(15) 0.0033(14) 0.0010(14)
C14 0.0202(18) 0.026(2) 0.027(2) -0.0011(16) 0.0016(15) -0.0030(15)
C15 0.0180(18) 0.027(2) 0.037(2) 0.0001(18) 0.0050(16) 0.0007(15)
C16 0.0244(19) 0.021(2) 0.035(2) -0.0038(17) 0.0128(16) -0.0024(15)
C17 0.030(2) 0.017(2) 0.0261(19) -0.0021(16) 0.0070(15) -0.0004(16)
C18 0.0193(17) 0.0144(19) 0.0291(19) -0.0031(16) 0.0023(14) -0.0026(14)
N5 0.0302(17) 0.0168(17) 0.0329(18) 0.0011(14) 0.0080(14) 0.0035(13)
C19 0.035(2) 0.019(2) 0.039(2) -0.0048(18) 0.0083(18) 0.0002(17)
C20 0.034(2) 0.034(3) 0.039(2) -0.0069(19) 0.0085(19) 0.0064(18)
C21 0.052(3) 0.047(3) 0.048(3) -0.017(2) 0.009(2) -0.006(2)
C22 0.037(3) 0.069(4) 0.054(3) -0.025(3) 0.003(2) 0.004(2)
C23 0.034(2) 0.015(2) 0.038(2) 0.0043(17) 0.0081(17) -0.0001(16)
C24 0.033(2) 0.025(2) 0.050(3) 0.000(2) 0.0109(19) 0.0044(17)
C25 0.041(2) 0.026(2) 0.054(3) 0.000(2) 0.016(2) -0.0037(19)
C26 0.041(3) 0.035(3) 0.085(4) 0.001(3) 0.021(3) -0.001(2)
C27 0.031(2) 0.018(2) 0.036(2) -0.0004(17) 0.0082(17) 0.0057(16)
C28 0.037(2) 0.025(2) 0.039(2) 0.0022(19) 0.0060(18) 0.0017(18)
C29 0.042(2) 0.030(3) 0.050(3) 0.002(2) 0.012(2) 0.0041(19)
C30 0.052(3) 0.045(3) 0.078(4) -0.002(3) 0.027(3) -0.001(2)
C31 0.036(2) 0.019(2) 0.043(2) 0.0097(18) 0.0060(19) 0.0070(17)
C32 0.033(2) 0.020(2) 0.042(2) 0.0045(19) 0.0033(18) -0.0013(17)
C33 0.039(2) 0.027(2) 0.049(3) 0.010(2) -0.002(2) 0.0040(18)
C34 0.037(2) 0.043(3) 0.043(3) 0.007(2) 0.0001(19) -0.001(2)

loop_
_atom_type_symbol
_atom_type_description
_atom_type_scat_dispersion_real
_atom_type_scat_dispersion_imag
_atom_type_scat_source
C C 0.0033 0.0016 'International Tables Vol C Tables 4.2.6.8 and 6.1.1.4'
H H 0.0000 0.0000 'International Tables Vol C Tables 4.2.6.8 and 6.1.1.4'
N N 0.0061 0.0033 'International Tables Vol C Tables 4.2.6.8 and 6.1.1.4'
O O 0.0106 0.0060 'International Tables Vol C Tables 4.2.6.8 and 6.1.1.4'
Ti Ti 0.2776 0.4457 'International Tables Vol C Tables 4.2.6.8 and 6.1.1.4'

loop_
_geom_angle_atom_site_label_1
_geom_angle_atom_site_label_2
_geom_angle_atom_site_label_3
_geom_angle
_geom_angle_site_symmetry_1
_geom_angle_site_symmetry_3
_geom_angle_publ_flag
O1 Ti1 O2 107.26(12) . . ?
O1 Ti1 O3 108.59(13) . . ?
O2 Ti1 O3 95.59(10) . . ?
O1 Ti1 N1 101.46(13) . . ?
O2 Ti1 N1 80.15(10) . . ?
O3 Ti1 N1 149.49(11) . . ?
O1 Ti1 N4 100.26(12) . . ?
O2 Ti1 N4 151.76(11) . . ?
O3 Ti1 N4 81.23(10) . . ?
N1 Ti1 N4 88.47(10) . . ?
C1 O2 Ti1 135.5(2) . . ?
C18 O3 Ti1 136.7(2) . . ?
N2 N1 C7 105.9(3) . . ?
N2 N1 Ti1 125.2(2) . . ?
C7 N1 Ti1 128.1(2) . . ?
C9 N2 N1 111.9(3) . . ?
C9 N2 H2 130(2) . . ?
N1 N2 H2 117(2) . . ?
C10 N3 N4 107.9(3) . . ?
C12 N4 N3 108.1(3) . . ?
C12 N4 Ti1 127.0(2) . . ?
N3 N4 Ti1 123.6(2) . . ?
O2 C1 C2 119.6(3) . . ?
O2 C1 C6 120.9(3) . . ?
C2 C1 C6 119.4(3) . . ?
C3 C2 C1 120.7(3) . . ?
C3 C2 H2A 119.7 . . ?
C1 C2 H2A 119.7 . . ?
C2 C3 C4 120.5(3) . . ?
C2 C3 H3A 119.7 . . ?
C4 C3 H3A 119.7 . . ?
C5 C4 C3 119.5(3) . . ?
C5 C4 H4A 120.3 . . ?
C3 C4 H4A 120.3 . . ?
C4 C5 C6 121.3(3) . . ?
C4 C5 H5A 119.3 . . ?
C6 C5 H5A 119.3 . . ?
C5 C6 C1 118.6(3) . . ?
C5 C6 C7 119.8(3) . . ?
C1 C6 C7 121.6(3) . . ?
N1 C7 C8 108.9(3) . . ?
N1 C7 C6 122.3(3) . . ?
C8 C7 C6 128.7(3) . . ?
C9 C8 C7 106.3(3) . . ?
C9 C8 H8A 126.9 . . ?
C7 C8 H8A 126.9 . . ?
N2 C9 C8 107.0(3) . . ?
N2 C9 C10 119.9(3) . 3_556 ?
C8 C9 C10 133.0(3) . 3_556 ?
N3 C10 C11 110.1(3) . . ?
N3 C10 C9 118.9(3) . 3_556 ?
C11 C10 C9 131.0(3) . 3_556 ?
C10 C11 C12 105.5(3) . . ?
C10 C11 H11A 127.2 . . ?
C12 C11 H11A 127.2 . . ?
N4 C12 C11 108.5(3) . . ?
N4 C12 C13 123.5(3) . . ?
C11 C12 C13 128.0(3) . . ?
C14 C13 C18 118.0(3) . . ?
C14 C13 C12 120.0(3) . . ?
C18 C13 C12 122.1(3) . . ?
C15 C14 C13 121.8(3) . . ?
C15 C14 H14A 119.1 . . ?
C13 C14 H14A 119.1 . . ?
C14 C15 C16 119.8(3) . . ?
C14 C15 H15A 120.1 . . ?
C16 C15 H15A 120.1 . . ?
C15 C16 C17 120.1(3) . . ?
C15 C16 H16A 119.9 . . ?
C17 C16 H16A 119.9 . . ?
C16 C17 C18 120.5(3) . . ?
C16 C17 H17A 119.7 . . ?
C18 C17 H17A 119.7 . . ?
O3 C18 C17 119.4(3) . . ?
O3 C18 C13 120.9(3) . . ?
C17 C18 C13 119.7(3) . . ?
C19 N5 C27 112.0(3) . . ?
C19 N5 C31 105.7(3) . . ?
C27 N5 C31 110.4(3) . . ?
C19 N5 C23 111.8(3) . . ?
C27 N5 C23 105.5(3) . . ?
C31 N5 C23 111.4(3) . . ?
C20 C19 N5 117.2(3) . . ?
C20 C19 H19A 108.0 . . ?
N5 C19 H19A 108.0 . . ?
C20 C19 H19B 108.0 . . ?
N5 C19 H19B 108.0 . . ?
H19A C19 H19B 107.2 . . ?
C19 C20 C21 109.5(3) . . ?
C19 C20 H20A 109.8 . . ?
C21 C20 H20A 109.8 . . ?
C19 C20 H20B 109.8 . . ?
C21 C20 H20B 109.8 . . ?
H20A C20 H20B 108.2 . . ?
C22 C21 C20 113.8(4) . . ?
C22 C21 H21A 108.8 . . ?
C20 C21 H21A 108.8 . . ?
C22 C21 H21B 108.8 . . ?
C20 C21 H21B 108.8 . . ?
H21A C21 H21B 107.7 . . ?
C21 C22 H22A 109.5 . . ?
C21 C22 H22B 109.5 . . ?
H22A C22 H22B 109.5 . . ?
C21 C22 H22C 109.5 . . ?
H22A C22 H22C 109.5 . . ?
H22B C22 H22C 109.5 . . ?
C24 C23 N5 117.4(3) . . ?
C24 C23 H23A 108.0 . . ?
N5 C23 H23A 108.0 . . ?
C24 C23 H23B 108.0 . . ?
N5 C23 H23B 108.0 . . ?
H23A C23 H23B 107.2 . . ?
C23 C24 C25 108.9(3) . . ?
C23 C24 H24A 109.9 . . ?
C25 C24 H24A 109.9 . . ?
C23 C24 H24B 109.9 . . ?
C25 C24 H24B 109.9 . . ?
H24A C24 H24B 108.3 . . ?
C26 C25 C24 114.0(3) . . ?
C26 C25 H25A 108.8 . . ?
C24 C25 H25A 108.8 . . ?
C26 C25 H25B 108.8 . . ?
C24 C25 H25B 108.8 . . ?
H25A C25 H25B 107.7 . . ?
C25 C26 H26A 109.5 . . ?
C25 C26 H26B 109.5 . . ?
H26A C26 H26B 109.5 . . ?
C25 C26 H26C 109.5 . . ?
H26A C26 H26C 109.5 . . ?
H26B C26 H26C 109.5 . . ?
N5 C27 C28 115.7(3) . . ?
N5 C27 H27A 108.3 . . ?
C28 C27 H27A 108.3 . . ?
N5 C27 H27B 108.3 . . ?
C28 C27 H27B 108.3 . . ?
H27A C27 H27B 107.4 . . ?
C27 C28 C29 107.5(3) . . ?
C27 C28 H28A 110.2 . . ?
C29 C28 H28A 110.2 . . ?
C27 C28 H28B 110.2 . . ?
C29 C28 H28B 110.2 . . ?
H28A C28 H28B 108.5 . . ?
C30 C29 C28 112.8(4) . . ?
C30 C29 H29A 109.0 . . ?
C28 C29 H29A 109.0 . . ?
C30 C29 H29B 109.0 . . ?
C28 C29 H29B 109.0 . . ?
H29A C29 H29B 107.8 . . ?
C29 C30 H30A 109.5 . . ?
C29 C30 H30B 109.5 . . ?
H30A C30 H30B 109.5 . . ?
C29 C30 H30C 109.5 . . ?
H30A C30 H30C 109.5 . . ?
H30B C30 H30C 109.5 . . ?
C32 C31 N5 116.5(3) . . ?
C32 C31 H31A 108.2 . . ?
N5 C31 H31A 108.2 . . ?
C32 C31 H31B 108.2 . . ?
N5 C31 H31B 108.2 . . ?
H31A C31 H31B 107.3 . . ?
C31 C32 C33 110.4(3) . . ?
C31 C32 H32A 109.6 . . ?
C33 C32 H32A 109.6 . . ?
C31 C32 H32B 109.6 . . ?
C33 C32 H32B 109.6 . . ?
H32A C32 H32B 108.1 . . ?
C34 C33 C32 112.6(3) . . ?
C34 C33 H33A 109.1 . . ?
C32 C33 H33A 109.1 . . ?
C34 C33 H33B 109.1 . . ?
C32 C33 H33B 109.1 . . ?
H33A C33 H33B 107.8 . . ?
C33 C34 H34A 109.5 . . ?
C33 C34 H34B 109.5 . . ?
H34A C34 H34B 109.5 . . ?
C33 C34 H34C 109.5 . . ?
H34A C34 H34C 109.5 . . ?
H34B C34 H34C 109.5 . . ?

loop_
_geom_bond_atom_site_label_1
_geom_bond_atom_site_label_2
_geom_bond_distance
_geom_bond_site_symmetry_2
_geom_bond_publ_flag
Ti1 O1 1.644(3) . ?
Ti1 O2 1.897(2) . ?
Ti1 O3 1.914(2) . ?
Ti1 N1 2.179(3) . ?
Ti1 N4 2.185(3) . ?
O2 C1 1.337(4) . ?
O3 C18 1.342(4) . ?
N1 N2 1.359(4) . ?
N1 C7 1.361(4) . ?
N2 C9 1.342(4) . ?
N2 H2 0.88(4) . ?
N3 C10 1.344(4) . ?
N3 N4 1.375(4) . ?
N4 C12 1.371(4) . ?
C1 C2 1.397(5) . ?
C1 C6 1.413(5) . ?
C2 C3 1.379(5) . ?
C2 H2A 0.9500 . ?
C3 C4 1.393(5) . ?
C3 H3A 0.9500 . ?
C4 C5 1.380(5) . ?
C4 H4A 0.9500 . ?
C5 C6 1.405(5) . ?
C5 H5A 0.9500 . ?
C6 C7 1.453(5) . ?
C7 C8 1.409(5) . ?
C8 C9 1.382(5) . ?
C8 H8A 0.9500 . ?
C9 C10 1.458(5) 3_556 ?
C10 C11 1.388(5) . ?
C11 C12 1.393(5) . ?
C11 H11A 0.9500 . ?
C12 C13 1.461(5) . ?
C13 C14 1.404(5) . ?
C13 C18 1.412(5) . ?
C14 C15 1.379(5) . ?
C14 H14A 0.9500 . ?
C15 C16 1.381(5) . ?
C15 H15A 0.9500 . ?
C16 C17 1.390(5) . ?
C16 H16A 0.9500 . ?
C17 C18 1.398(5) . ?
C17 H17A 0.9500 . ?
N5 C19 1.514(5) . ?
N5 C27 1.519(4) . ?
N5 C31 1.519(5) . ?
N5 C23 1.524(4) . ?
C19 C20 1.508(5) . ?
C19 H19A 0.9900 . ?
C19 H19B 0.9900 . ?
C20 C21 1.527(6) . ?
C20 H20A 0.9900 . ?
C20 H20B 0.9900 . ?
C21 C22 1.518(6) . ?
C21 H21A 0.9900 . ?
C21 H21B 0.9900 . ?
C22 H22A 0.9800 . ?
C22 H22B 0.9800 . ?
C22 H22C 0.9800 . ?
C23 C24 1.512(5) . ?
C23 H23A 0.9900 . ?
C23 H23B 0.9900 . ?
C24 C25 1.531(5) . ?
C24 H24A 0.9900 . ?
C24 H24B 0.9900 . ?
C25 C26 1.517(6) . ?
C25 H25A 0.9900 . ?
C25 H25B 0.9900 . ?
C26 H26A 0.9800 . ?
C26 H26B 0.9800 . ?
C26 H26C 0.9800 . ?
C27 C28 1.526(5) . ?
C27 H27A 0.9900 . ?
C27 H27B 0.9900 . ?
C28 C29 1.536(5) . ?
C28 H28A 0.9900 . ?
C28 H28B 0.9900 . ?
C29 C30 1.510(6) . ?
C29 H29A 0.9900 . ?
C29 H29B 0.9900 . ?
C30 H30A 0.9800 . ?
C30 H30B 0.9800 . ?
C30 H30C 0.9800 . ?
C31 C32 1.510(5) . ?
C31 H31A 0.9900 . ?
C31 H31B 0.9900 . ?
C32 C33 1.523(5) . ?
C32 H32A 0.9900 . ?
C32 H32B 0.9900 . ?
C33 C34 1.520(6) . ?
C33 H33A 0.9900 . ?
C33 H33B 0.9900 . ?
C34 H34A 0.9800 . ?
C34 H34B 0.9800 . ?
C34 H34C 0.9800 . ?

loop_
_geom_hbond_atom_site_label_D
_geom_hbond_atom_site_label_H
_geom_hbond_atom_site_label_A
_geom_hbond_distance_DH
_geom_hbond_distance_HA
_geom_hbond_distance_DA
_geom_hbond_angle_DHA
_geom_hbond_site_symmetry_A
_geom_hbond_publ_flag
N2 H2 N3 0.88(4) 1.79(4) 2.598(4) 153(4) . yes
